data_7016262
loop_
_publ_author_name
'Qayyum, Hira'
'Herrick, Richard S.'
'Ziegler, Christopher J.'

_publ_section_title
;
 Synthesis of dimeric Re(I) amino acid conjugate complexes.
;
_journal_issue 28
_journal_name_full 'Dalton transactions (Cambridge, England : 2003)'
_journal_page_first 7442
_journal_page_last 7445
_journal_paper_doi 10.1039/c1dt10665a
_journal_volume 40
_journal_year 2011
_chemical_formula_sum 'C22 H16 N4 O11 Re2'
_chemical_formula_weight 884.79
_chemical_name_systematic
;
?
;
_space_group_IT_number 14
_symmetry_cell_setting monoclinic
_symmetry_space_group_name_Hall '-P 2yn'
_symmetry_space_group_name_H-M 'P 1 21/n 1'
_atom_sites_solution_hydrogens geom
_atom_sites_solution_primary direct
_atom_sites_solution_secondary difmap
_audit_creation_method SHELXL-97
_cell_angle_alpha 90.00
_cell_angle_beta 102.135(6)
_cell_angle_gamma 90.00
_cell_formula_units_Z 4
_cell_length_a 11.275(4)
_cell_length_b 10.629(4)
_cell_length_c 21.731(8)
_cell_measurement_reflns_used 2332
_cell_measurement_temperature 100(2)
_cell_measurement_theta_max 22.05
_cell_measurement_theta_min 2.66
_cell_volume 2546.1(16)
_computing_cell_refinement 'Bruker SMART'
_computing_data_collection 'Bruker SMART'
_computing_data_reduction 'Bruker SAINT'
_computing_molecular_graphics 'Bruker SHELXTL'
_computing_publication_material 'Bruker SHELXTL'
_computing_structure_refinement 'SHELXL-97 (Sheldrick, 1997)'
_computing_structure_solution 'SHELXS-97 (Sheldrick, 1990)'
_diffrn_ambient_temperature 100(2)
_diffrn_measured_fraction_theta_full 0.987
_diffrn_measured_fraction_theta_max 0.987
_diffrn_measurement_device_type 'CCD area detector'
_diffrn_measurement_method 'phi and omega scans'
_diffrn_radiation_monochromator graphite
_diffrn_radiation_source 'fine-focus sealed tube'
_diffrn_radiation_type MoK\a
_diffrn_radiation_wavelength 0.71073
_diffrn_reflns_av_R_equivalents 0.1081
_diffrn_reflns_av_sigmaI/netI 0.1132
_diffrn_reflns_limit_h_max 14
_diffrn_reflns_limit_h_min -14
_diffrn_reflns_limit_k_max 13
_diffrn_reflns_limit_k_min -13
_diffrn_reflns_limit_l_max 27
_diffrn_reflns_limit_l_min -27
_diffrn_reflns_number 20394
_diffrn_reflns_theta_full 27.25
_diffrn_reflns_theta_max 27.25
_diffrn_reflns_theta_min 1.89
_exptl_absorpt_coefficient_mu 9.568
_exptl_absorpt_correction_T_max 0.9104
_exptl_absorpt_correction_T_min 0.2170
_exptl_absorpt_correction_type multi-scan
_exptl_absorpt_process_details
;
SADABS Sheldrick, 2004 [Sheldrick, G. M. (2004)]
;
_exptl_crystal_colour orange
_exptl_crystal_density_diffrn 2.308
_exptl_crystal_density_meas ?
_exptl_crystal_density_method 'not measured'
_exptl_crystal_description plate
_exptl_crystal_F_000 1656
_exptl_crystal_size_max 0.23
_exptl_crystal_size_mid 0.16
_exptl_crystal_size_min 0.01
_refine_diff_density_max 5.202
_refine_diff_density_min -2.712
_refine_diff_density_rms 0.349
_refine_ls_extinction_method none
_refine_ls_goodness_of_fit_ref 0.970
_refine_ls_hydrogen_treatment constr
_refine_ls_matrix_type full
_refine_ls_number_parameters 352
_refine_ls_number_reflns 5631
_refine_ls_number_restraints 6
_refine_ls_restrained_S_all 0.969
_refine_ls_R_factor_all 0.1104
_refine_ls_R_factor_gt 0.0696
_refine_ls_shift/su_max 0.000
_refine_ls_shift/su_mean 0.000
_refine_ls_structure_factor_coef Fsqd
_refine_ls_weighting_details 'calc w=1/[\s^2^(Fo^2^)+(0.0905P)^2^+0.0000P] where P=(Fo^2^+2Fc^2^)/3'
_refine_ls_weighting_scheme calc
_refine_ls_wR_factor_gt 0.1544
_refine_ls_wR_factor_ref 0.1700
_reflns_number_gt 3782
_reflns_number_total 5631
_reflns_threshold_expression >2sigma(I)
_cod_data_source_file c1dt10665a.txt
_cod_data_source_block 1
_cod_depositor_comments
;
The following automatic conversions were performed:

'_symmetry_cell_setting' value 'Monoclinic' changed to 'monoclinic'
according to /home/saulius/struct/CIF-dictionaries/cif_core.dic
dictionary named 'cif_core.dic' version 2.4.1 from 2010-06-29.

Automatic conversion script
Id: cif_fix_values 1715 2011-07-08 13:25:40Z adriana 

The following automatic conversions were performed:

'_exptl_crystal_density_meas' value 'not measured' was changed to '?'
- the value is perceived as not measured.

Automatic conversion script
Id: cif_fix_values 3008 2015-01-20 13:52:24Z robertas 
;
_cod_original_cell_volume 2546.0(17)
_cod_original_sg_symbol_H-M P2(1)/n
_cod_original_formula_sum 'C22 H16 N4 O11 Re2 '
_cod_database_code 7016262

loop_
_symmetry_equiv_pos_as_xyz
'x, y, z'
'-x+1/2, y+1/2, -z+1/2'
'-x, -y, -z'
'x-1/2, -y-1/2, z-1/2'

loop_
_atom_site_label
_atom_site_type_symbol
_atom_site_fract_x
_atom_site_fract_y
_atom_site_fract_z
_atom_site_U_iso_or_equiv
_atom_site_adp_type
_atom_site_occupancy
_atom_site_symmetry_multiplicity
_atom_site_calc_flag
_atom_site_refinement_flags
_atom_site_disorder_assembly
_atom_site_disorder_group
C1 C 0.6263(14) 0.1897(14) 0.0728(7) 0.038(4) Uani 1 1 d . . .
C2 C 0.3878(13) 0.1545(14) 0.0343(8) 0.034(3) Uani 1 1 d . . .
C3 C 0.5130(13) 0.0111(17) 0.1192(7) 0.040(4) Uani 1 1 d . . .
C4 C 0.5146(12) 0.4758(13) 0.0877(6) 0.029(3) Uani 1 1 d . . .
H4 H 0.5780 0.4540 0.0669 0.035 Uiso 1 1 calc R . .
C5 C 0.4831(11) 0.6020(13) 0.0900(7) 0.028(3) Uani 1 1 d . . .
H5 H 0.5236 0.6638 0.0705 0.033 Uiso 1 1 calc R . .
C6 C 0.3957(13) 0.6361(15) 0.1199(7) 0.036(3) Uani 1 1 d . . .
H6 H 0.3742 0.7223 0.1217 0.043 Uiso 1 1 calc R . .
C7 C 0.3376(13) 0.5469(12) 0.1478(7) 0.032(3) Uani 1 1 d . . .
H7 H 0.2752 0.5710 0.1687 0.039 Uiso 1 1 calc R . .
C8 C 0.3695(11) 0.4208(12) 0.1457(6) 0.024(3) Uani 1 1 d . . .
C9 C 0.3154(11) 0.3199(13) 0.1743(6) 0.026(3) Uani 1 1 d . . .
H9 H 0.2576 0.3371 0.1993 0.031 Uiso 1 1 calc R . .
C10 C 0.2948(11) 0.0978(13) 0.1930(7) 0.029(3) Uani 1 1 d . . .
H10A H 0.2798 0.0271 0.1626 0.035 Uiso 1 1 calc R . .
H10B H 0.2164 0.1227 0.2030 0.035 Uiso 1 1 calc R . .
C11 C 0.3859(11) 0.0547(15) 0.2552(6) 0.028(3) Uani 1 1 d . . .
C12 C 0.6436(15) -0.0248(16) 0.3416(7) 0.042(4) Uani 1 1 d U . .
C13 C 0.4845(14) -0.0254(15) 0.4107(7) 0.037(3) Uani 1 1 d . . .
C14 C 0.6950(13) 0.0925(13) 0.4485(8) 0.036(4) Uani 1 1 d . . .
C15 C 0.4059(13) 0.2928(15) 0.4385(7) 0.035(4) Uani 1 1 d . . .
H15 H 0.3732 0.2193 0.4534 0.042 Uiso 1 1 calc R . .
C16 C 0.3621(14) 0.4115(16) 0.4524(7) 0.041(4) Uani 1 1 d . . .
H16 H 0.3013 0.4168 0.4766 0.049 Uiso 1 1 calc R . .
C17 C 0.4067(13) 0.5190(16) 0.4311(7) 0.041(4) Uani 1 1 d . . .
H17 H 0.3783 0.5998 0.4400 0.049 Uiso 1 1 calc R . .
C18 C 0.4985(14) 0.5045(14) 0.3947(7) 0.039(4) Uani 1 1 d . . .
H18 H 0.5327 0.5770 0.3796 0.047 Uiso 1 1 calc R . .
C19 C 0.5360(13) 0.3917(14) 0.3818(6) 0.031(3) Uani 1 1 d . . .
C20 C 0.6294(13) 0.3731(15) 0.3431(7) 0.037(4) Uani 1 1 d . . .
H20 H 0.6649 0.4417 0.3255 0.044 Uiso 1 1 calc R . .
C21 C 0.7510(12) 0.2365(17) 0.2980(7) 0.041(4) Uani 1 1 d . . .
H21A H 0.8120 0.1768 0.3209 0.049 Uiso 1 1 calc R . .
H21B H 0.7930 0.3169 0.2938 0.049 Uiso 1 1 calc R . .
C22 C 0.6999(12) 0.1840(14) 0.2321(7) 0.032(3) Uani 1 1 d . . .
N1 N 0.4593(9) 0.3828(10) 0.1134(5) 0.021(2) Uani 1 1 d . . .
N2 N 0.3470(9) 0.2039(10) 0.1652(5) 0.022(2) Uani 1 1 d . . .
N3 N 0.4951(10) 0.2802(11) 0.4037(6) 0.031(3) Uani 1 1 d . . .
N4 N 0.6587(10) 0.2584(13) 0.3353(5) 0.036(3) Uani 1 1 d . . .
O1 O 0.7100(10) 0.2022(11) 0.0481(6) 0.051(3) Uani 1 1 d . . .
O2 O 0.3203(11) 0.1320(11) -0.0134(5) 0.046(3) Uani 1 1 d . . .
O3 O 0.5268(10) -0.1031(9) 0.1220(5) 0.041(3) Uani 1 1 d . . .
O4 O 0.6983(10) -0.1082(11) 0.3214(6) 0.049(3) Uani 1 1 d . . .
O5 O 0.4363(10) -0.1030(11) 0.4328(6) 0.052(3) Uani 1 1 d . . .
O6 O 0.7728(9) 0.0769(10) 0.4934(5) 0.040(3) Uani 1 1 d . . .
O7 O 0.4295(9) 0.1384(9) 0.2924(5) 0.032(2) Uani 1 1 d . . .
O8 O 0.3986(9) -0.0631(10) 0.2603(5) 0.041(3) Uani 1 1 d . . .
O9 O 0.5943(8) 0.2248(9) 0.2057(4) 0.027(2) Uani 1 1 d . . .
O10 O 0.7622(9) 0.1146(9) 0.2065(5) 0.040(3) Uani 1 1 d . . .
O11 O 0.4820(10) 0.6890(10) 0.2765(6) 0.049(3) Uani 1 1 d . . .
Re1 Re 0.49294(5) 0.18363(5) 0.11380(3) 0.02424(17) Uani 1 1 d . . .
Re2 Re 0.57011(5) 0.10680(6) 0.37543(3) 0.03009(19) Uani 1 1 d . . .

loop_
_atom_site_aniso_label
_atom_site_aniso_U_11
_atom_site_aniso_U_22
_atom_site_aniso_U_33
_atom_site_aniso_U_23
_atom_site_aniso_U_13
_atom_site_aniso_U_12
C1 0.032(8) 0.036(8) 0.046(10) -0.007(7) 0.008(7) 0.001(7)
C2 0.031(8) 0.033(8) 0.044(10) 0.007(7) 0.019(7) 0.010(7)
C3 0.034(8) 0.064(11) 0.023(8) -0.008(7) 0.009(6) -0.006(8)
C4 0.019(6) 0.035(8) 0.028(7) 0.014(6) -0.003(5) -0.008(6)
C5 0.018(6) 0.031(7) 0.030(7) -0.014(6) -0.003(5) -0.004(6)
C6 0.025(7) 0.038(8) 0.046(9) 0.001(7) 0.013(7) 0.002(7)
C7 0.031(7) 0.021(7) 0.048(9) -0.015(7) 0.015(7) -0.005(6)
C8 0.015(6) 0.029(7) 0.029(7) -0.001(6) 0.011(5) 0.002(5)
C9 0.019(6) 0.037(8) 0.019(7) -0.002(6) 0.003(5) 0.001(6)
C10 0.015(6) 0.038(8) 0.033(8) 0.000(6) 0.001(5) -0.009(6)
C11 0.010(6) 0.050(9) 0.024(7) 0.016(7) 0.005(5) 0.004(6)
C12 0.039(7) 0.045(7) 0.040(7) 0.009(6) 0.004(6) -0.014(6)
C13 0.040(9) 0.037(8) 0.032(8) -0.006(7) 0.005(7) 0.009(7)
C14 0.027(8) 0.032(8) 0.050(10) 0.000(7) 0.010(7) -0.004(6)
C15 0.028(7) 0.047(10) 0.033(8) 0.001(7) 0.012(6) 0.001(7)
C16 0.033(8) 0.063(11) 0.024(8) -0.001(7) 0.004(6) 0.021(8)
C17 0.033(8) 0.042(9) 0.046(10) 0.005(8) 0.006(7) 0.005(7)
C18 0.035(8) 0.035(8) 0.043(10) 0.004(7) 0.002(7) 0.001(7)
C19 0.030(7) 0.037(8) 0.023(7) -0.010(6) -0.001(6) -0.007(7)
C20 0.031(8) 0.047(10) 0.032(8) 0.000(7) 0.003(7) 0.000(7)
C21 0.019(7) 0.073(11) 0.029(8) -0.004(8) 0.002(6) 0.002(8)
C22 0.021(7) 0.040(8) 0.030(8) 0.007(7) -0.006(6) -0.009(7)
N1 0.010(5) 0.033(6) 0.019(5) 0.013(5) 0.002(4) 0.003(4)
N2 0.013(5) 0.034(6) 0.020(6) 0.008(5) 0.001(4) 0.000(5)
N3 0.022(6) 0.033(6) 0.036(7) 0.006(5) 0.003(5) 0.003(5)
N4 0.019(6) 0.054(8) 0.033(7) 0.006(6) 0.001(5) -0.005(6)
O1 0.043(7) 0.065(8) 0.057(8) -0.005(6) 0.035(6) -0.006(6)
O2 0.052(7) 0.059(7) 0.027(6) 0.008(5) 0.006(5) -0.007(6)
O3 0.041(6) 0.027(6) 0.053(7) -0.004(5) 0.009(5) -0.001(5)
O4 0.042(7) 0.053(7) 0.051(7) 0.000(6) 0.008(6) 0.007(6)
O5 0.032(6) 0.063(8) 0.063(8) 0.024(6) 0.016(6) -0.001(6)
O6 0.024(5) 0.068(8) 0.026(6) 0.004(5) -0.001(4) 0.001(5)
O7 0.028(5) 0.033(5) 0.033(6) 0.004(5) 0.001(4) -0.011(4)
O8 0.031(6) 0.044(7) 0.045(7) 0.006(5) 0.000(5) -0.003(5)
O9 0.022(5) 0.040(5) 0.022(5) 0.006(4) 0.010(4) 0.001(4)
O10 0.029(6) 0.041(6) 0.050(7) -0.003(5) 0.007(5) 0.008(5)
O11 0.040(6) 0.050(7) 0.062(8) 0.010(6) 0.017(6) -0.006(5)
Re1 0.0188(3) 0.0280(3) 0.0271(3) 0.0012(2) 0.0076(2) 0.0004(2)
Re2 0.0201(3) 0.0433(4) 0.0269(3) 0.0048(3) 0.0051(2) 0.0006(2)

loop_
_atom_type_symbol
_atom_type_description
_atom_type_scat_dispersion_real
_atom_type_scat_dispersion_imag
_atom_type_scat_source
C C 0.0033 0.0016 'International Tables Vol C Tables 4.2.6.8 and 6.1.1.4'
H H 0.0000 0.0000 'International Tables Vol C Tables 4.2.6.8 and 6.1.1.4'
N N 0.0061 0.0033 'International Tables Vol C Tables 4.2.6.8 and 6.1.1.4'
O O 0.0106 0.0060 'International Tables Vol C Tables 4.2.6.8 and 6.1.1.4'
Re Re -1.0185 7.2310 'International Tables Vol C Tables 4.2.6.8 and 6.1.1.4'

loop_
_geom_angle_atom_site_label_1
_geom_angle_atom_site_label_2
_geom_angle_atom_site_label_3
_geom_angle
_geom_angle_site_symmetry_1
_geom_angle_site_symmetry_3
_geom_angle_publ_flag
O1 C1 Re1 175.5(13) . . ?
O2 C2 Re1 176.7(13) . . ?
O3 C3 Re1 179.2(13) . . ?
N1 C4 C5 123.1(14) . . ?
C6 C5 C4 119.9(14) . . ?
C5 C6 C7 119.8(14) . . ?
C6 C7 C8 120.3(13) . . ?
C7 C8 N1 120.7(12) . . ?
C7 C8 C9 124.7(12) . . ?
N1 C8 C9 114.6(11) . . ?
N2 C9 C8 119.0(12) . . ?
N2 C10 C11 109.3(10) . . ?
O7 C11 O8 129.5(12) . . ?
O7 C11 C10 116.6(13) . . ?
O8 C11 C10 113.8(13) . . ?
O4 C12 Re2 176.1(14) . . ?
O5 C13 Re2 178.4(14) . . ?
O6 C14 Re2 176.5(13) . . ?
N3 C15 C16 122.0(14) . . ?
C17 C16 C15 120.3(15) . . ?
C16 C17 C18 117.1(15) . . ?
C19 C18 C17 120.9(15) . . ?
C18 C19 N3 123.9(15) . . ?
C18 C19 C20 122.3(15) . . ?
N3 C19 C20 113.8(13) . . ?
N4 C20 C19 115.6(14) . . ?
N4 C21 C22 113.8(11) . . ?
O10 C22 O9 124.4(13) . . ?
O10 C22 C21 120.2(12) . . ?
O9 C22 C21 115.2(13) . . ?
C4 N1 C8 116.1(11) . . ?
C4 N1 Re1 128.7(9) . . ?
C8 N1 Re1 115.2(8) . . ?
C9 N2 C10 121.4(11) . . ?
C9 N2 Re1 115.3(8) . . ?
C10 N2 Re1 123.1(8) . . ?
C15 N3 C19 115.8(12) . . ?
C15 N3 Re2 127.4(10) . . ?
C19 N3 Re2 116.8(10) . . ?
C20 N4 C21 117.1(14) . . ?
C20 N4 Re2 119.9(10) . . ?
C21 N4 Re2 123.0(11) . . ?
C11 O7 Re2 123.8(9) . . ?
C22 O9 Re1 127.9(9) . . ?
C3 Re1 C2 86.6(6) . . ?
C3 Re1 C1 88.0(6) . . ?
C2 Re1 C1 89.0(6) . . ?
C3 Re1 O9 96.3(5) . . ?
C2 Re1 O9 173.9(5) . . ?
C1 Re1 O9 96.4(5) . . ?
C3 Re1 N1 174.9(5) . . ?
C2 Re1 N1 94.6(5) . . ?
C1 Re1 N1 96.9(5) . . ?
O9 Re1 N1 82.0(4) . . ?
C3 Re1 N2 99.2(5) . . ?
C2 Re1 N2 95.0(5) . . ?
C1 Re1 N2 171.9(5) . . ?
O9 Re1 N2 79.2(4) . . ?
N1 Re1 N2 75.7(4) . . ?
C12 Re2 C14 87.5(6) . . ?
C12 Re2 C13 84.9(6) . . ?
C14 Re2 C13 87.4(6) . . ?
C12 Re2 O7 95.6(5) . . ?
C14 Re2 O7 175.7(5) . . ?
C13 Re2 O7 95.9(5) . . ?
C12 Re2 N3 170.4(6) . . ?
C14 Re2 N3 95.5(5) . . ?
C13 Re2 N3 104.3(5) . . ?
O7 Re2 N3 81.0(4) . . ?
C12 Re2 N4 96.8(6) . . ?
C14 Re2 N4 94.2(5) . . ?
C13 Re2 N4 177.7(5) . . ?
O7 Re2 N4 82.4(4) . . ?
N3 Re2 N4 73.9(5) . . ?

loop_
_geom_bond_atom_site_label_1
_geom_bond_atom_site_label_2
_geom_bond_distance
_geom_bond_site_symmetry_2
_geom_bond_publ_flag
C1 O1 1.186(18) . ?
C1 Re1 1.904(16) . ?
C2 O2 1.174(18) . ?
C2 Re1 1.904(17) . ?
C3 O3 1.225(19) . ?
C3 Re1 1.848(18) . ?
C4 N1 1.351(16) . ?
C4 C5 1.390(19) . ?
C5 C6 1.339(19) . ?
C6 C7 1.36(2) . ?
C7 C8 1.391(17) . ?
C8 N1 1.407(16) . ?
C8 C9 1.437(18) . ?
C9 N2 1.309(16) . ?
C10 N2 1.459(16) . ?
C10 C11 1.584(17) . ?
C11 O7 1.233(17) . ?
C11 O8 1.262(17) . ?
C12 O4 1.21(2) . ?
C12 Re2 1.854(19) . ?
C13 O5 1.148(18) . ?
C13 Re2 1.950(18) . ?
C14 O6 1.179(18) . ?
C14 Re2 1.894(16) . ?
C15 N3 1.386(18) . ?
C15 C16 1.41(2) . ?
C16 C17 1.37(2) . ?
C17 C18 1.44(2) . ?
C18 C19 1.32(2) . ?
C19 N3 1.390(19) . ?
C19 C20 1.49(2) . ?
C20 N4 1.284(19) . ?
C21 N4 1.466(18) . ?
C21 C22 1.532(19) . ?
C22 O10 1.229(18) . ?
C22 O9 1.284(16) . ?
N1 Re1 2.151(11) . ?
N2 Re1 2.186(10) . ?
N3 Re2 2.170(12) . ?
N4 Re2 2.173(12) . ?
O7 Re2 2.164(9) . ?
O9 Re1 2.127(9) . ?
